data_7046366
loop_
_publ_author_name
'Markiewicz, G.'
'Walczak, A.'
'Perlitius, F.'
'Piasecka, M.'
'Harrowfield, J. M.'
'Stefankiewicz, A. R.'

_publ_section_title
;
 Photoswitchable transition metal complexes with azobenzene-functionalized
 imine-based ligands: structural and kinetic analysis.
;
_journal_issue 40
_journal_name_full 'Dalton transactions (Cambridge, England : 2003)'
_journal_page_first 14254
_journal_page_last 14262
_journal_paper_doi 10.1039/c8dt00590g
_journal_volume 47
_journal_year 2018
_chemical_formula_moiety 'C38 H28 Cl Fe N6 O2, H2 O'
_chemical_formula_sum 'C38 H30 Cl Fe N6 O3'
_chemical_formula_weight 709.98
_space_group_crystal_system triclinic
_space_group_IT_number 2
_space_group_name_Hall '-P 1'
_space_group_name_H-M_alt 'P -1'
_symmetry_space_group_name_Hall '-P 1'
_symmetry_space_group_name_H-M 'P -1'
_atom_sites_solution_hydrogens mixed
_atom_sites_solution_primary dual
_audit_creation_date 2018-04-18
_audit_creation_method
;
Olex2 1.2
(compiled 2017.03.02 svn.r3394 for OlexSys, GUI svn.r5324)
;
_audit_update_record
;
2018-04-19 deposited with the CCDC.
2018-05-08 downloaded from the CCDC.
;
_cell_angle_alpha 90.83(14)
_cell_angle_beta 115.38(9)
_cell_angle_gamma 92.78(15)
_cell_formula_units_Z 2
_cell_length_a 11.917(9)
_cell_length_b 12.08(3)
_cell_length_c 13.350(12)
_cell_measurement_reflns_used 128
_cell_measurement_temperature 293(2)
_cell_measurement_theta_max 17.5470
_cell_measurement_theta_min 6.3860
_cell_volume 1733(5)
_computing_cell_refinement 'CrysAlisPro 1.171.38.41r (Rigaku OD, 2015)'
_computing_data_collection 'CrysAlisPro 1.171.38.41r (Rigaku OD, 2015)'
_computing_data_reduction 'CrysAlisPro 1.171.38.41r (Rigaku OD, 2015)'
_computing_molecular_graphics 'Olex2 (Dolomanov et al., 2009)'
_computing_publication_material 'Olex2 (Dolomanov et al., 2009)'
_computing_structure_refinement 'ShelXL (Sheldrick, 2015)'
_computing_structure_solution 'ShelXT (Sheldrick, 2015)'
_diffrn_ambient_temperature 293(2)
_diffrn_detector 'CCD plate'
_diffrn_detector_area_resol_mean 8.0296
_diffrn_detector_type EosS2
_diffrn_measured_fraction_theta_full 1.000
_diffrn_measured_fraction_theta_max 1.000
_diffrn_measurement_details
;
List of Runs (angles in degrees, time in seconds):

  # Type    Start    End  Width  t~exp~   \w     \q     \k     \f   Frames
#--------------------------------------------------------------------------
  1  \w    -10.00  99.00   1.00    7.50    --   24.65  57.00  60.00  109
  2  \w    -24.00 104.00   1.00    7.50    --   24.65  38.00  60.00  128
  3  \w    -10.00  99.00   1.00    7.50    --   24.65  57.00 -90.00  109
  4  \w    -68.00  53.00   1.00    7.50    --  -27.22  77.00 150.00  121
  5  \w    -20.00  26.00   1.00    7.50    --  -27.22 -99.00-120.00   46
  6  \w    -20.00  26.00   1.00    7.50    --  -27.22 -99.00  30.00   46
  7  \w   -101.00   7.00   1.00    7.50    --  -27.22 -57.00 120.00  108
  8  \w    -49.00  59.00   1.00    7.50    --   24.65 -57.00 120.00  108
  9  \w     35.00 115.00   1.00    7.50    --   24.65 178.00 -30.00   80
 10  \w    -55.00  73.00   1.00    7.50    --   24.65 -38.00  30.00  128
 11  \w    -49.00  59.00   1.00    7.50    --   24.65 -57.00   0.00  108
 12  \w    -20.00  26.00   1.00    7.50    --  -27.22 -99.00 150.00   46
 13  \w   -101.00   7.00   1.00    7.50    --  -27.22 -57.00  90.00  108
 14  \w   -118.00 -35.00   1.00    7.50    --  -27.22-178.00-150.00   83
 15  \w    -56.00  65.00   1.00    7.50    --   24.65 -77.00  30.00  121
 16  \w     34.00 116.00   1.00    7.50    --   24.65-178.00-150.00   82
 17  \w    -63.00 112.00   1.00    7.50    --   24.65   0.00-180.00  175
 18  \w    -63.00 112.00   1.00    7.50    --   24.65   0.00-150.00  175
 19  \w    -63.00 112.00   1.00    7.50    --   24.65   0.00-120.00  175
 20  \w    -63.00 112.00   1.00    7.50    --   24.65   0.00 -90.00  175
 21  \w     45.00 109.00   1.00    7.50    --   24.65 166.00  28.00   64
 22  \w    -63.00 112.00   1.00    7.50    --   24.65   0.00 -30.00  175
 23  \w    -63.00 112.00   1.00    7.50    --   24.65   0.00   0.00  175
 24  \w    -63.00  93.00   1.00    7.50    --   24.65   0.00  30.00  156
;
_diffrn_measurement_device 'four-circle diffractometer'
_diffrn_measurement_device_type 'New Xcalibur, EosS2'
_diffrn_measurement_method '\w scans'
_diffrn_orient_matrix_type 'CrysAlisPro convention (1999,Acta A55,543-557)'
_diffrn_orient_matrix_UB_11 0.0281273000
_diffrn_orient_matrix_UB_12 -0.0182292000
_diffrn_orient_matrix_UB_13 0.0551052000
_diffrn_orient_matrix_UB_21 0.0314428000
_diffrn_orient_matrix_UB_22 0.0529662000
_diffrn_orient_matrix_UB_23 0.0184482000
_diffrn_orient_matrix_UB_31 -0.0508308000
_diffrn_orient_matrix_UB_32 0.0179886000
_diffrn_orient_matrix_UB_33 0.0091691000
_diffrn_radiation_monochromator graphite
_diffrn_radiation_probe x-ray
_diffrn_radiation_type MoK\a
_diffrn_radiation_wavelength 0.71073
_diffrn_reflns_av_R_equivalents 0.1228
_diffrn_reflns_av_unetI/netI 0.0669
_diffrn_reflns_Laue_measured_fraction_full 1.000
_diffrn_reflns_Laue_measured_fraction_max 1.000
_diffrn_reflns_limit_h_max 14
_diffrn_reflns_limit_h_min -14
_diffrn_reflns_limit_k_max 14
_diffrn_reflns_limit_k_min -14
_diffrn_reflns_limit_l_max 15
_diffrn_reflns_limit_l_min -15
_diffrn_reflns_number 66525
_diffrn_reflns_point_group_measured_fraction_full 1.000
_diffrn_reflns_point_group_measured_fraction_max 1.000
_diffrn_reflns_theta_full 25.000
_diffrn_reflns_theta_max 25.000
_diffrn_reflns_theta_min 1.689
_diffrn_source 'fine-focus sealed X-ray tube'
_diffrn_source_type 'Enhance (Mo) X-ray Source'
_exptl_absorpt_coefficient_mu 0.558
_exptl_absorpt_correction_T_max 1.00000
_exptl_absorpt_correction_T_min 0.95501
_exptl_absorpt_correction_type multi-scan
_exptl_absorpt_process_details
;
CrysAlisPro 1.171.38.41r (Rigaku Oxford Diffraction, 2015)
Empirical absorption correction using spherical harmonics,
 implemented in SCALE3 ABSPACK scaling algorithm.
;
_exptl_crystal_colour 'clear reddish red'
_exptl_crystal_colour_lustre clear
_exptl_crystal_colour_modifier reddish
_exptl_crystal_colour_primary red
_exptl_crystal_density_diffrn 1.360
_exptl_crystal_description plate
_exptl_crystal_F_000 734
_exptl_crystal_size_max 0.4
_exptl_crystal_size_mid 0.35
_exptl_crystal_size_min 0.08
_refine_diff_density_max 1.223
_refine_diff_density_min -0.275
_refine_diff_density_rms 0.092
_refine_ls_extinction_method none
_refine_ls_goodness_of_fit_ref 1.053
_refine_ls_hydrogen_treatment constr
_refine_ls_matrix_type full
_refine_ls_number_parameters 446
_refine_ls_number_reflns 6103
_refine_ls_number_restraints 0
_refine_ls_restrained_S_all 1.053
_refine_ls_R_factor_all 0.1115
_refine_ls_R_factor_gt 0.0667
_refine_ls_shift/su_max 0.000
_refine_ls_shift/su_mean 0.000
_refine_ls_structure_factor_coef Fsqd
_refine_ls_weighting_details 'w=1/[\s^2^(Fo^2^)+(0.1077P)^2^+1.0387P] where P=(Fo^2^+2Fc^2^)/3'
_refine_ls_weighting_scheme calc
_refine_ls_wR_factor_gt 0.1809
_refine_ls_wR_factor_ref 0.2049
_reflns_Friedel_coverage 0.000
_reflns_number_gt 3963
_reflns_number_total 6103
_reflns_threshold_expression 'I > 2\s(I)'
_cod_data_source_file c8dt00590g2.cif
_cod_data_source_block Fe(L1-H)2Cl
_cod_depositor_comments 'Adding full bibliography for 7046366--7046370.cif.'
_cod_original_cell_volume 1733(4)
_cod_database_code 7046366
_shelx_shelxl_version_number 2016/6
_shelx_space_group_comment
;
The symmetry employed for this shelxl refinement is uniquely defined
by the following loop, which should always be used as a source of
symmetry information in preference to the above space-group names.
They are only intended as comments.
;
_reflns_odcompleteness_completeness 100.00
_reflns_odcompleteness_iscentric 1
_reflns_odcompleteness_theta 26.32
_olex2_refinement_description
;
1. Fixed Uiso
 At 1.2 times of:
  All C(H) groups, All O(H,H) groups
2. Others
 Sof(O2B)=Sof(H2BA)=Sof(H2BB)=Sof(O2C)=Sof(H2CA)=Sof(H2CB)=0.5*(1-FVAR(2))
 Sof(O2A)=Sof(H2AA)=Sof(H2AB)=FVAR(1)
3.a Riding coordinates:
 O2A(H2AA,H2AB), O2B(H2BA,H2BB), O2C(H2CA,H2CB)
3.b Aromatic/amide H refined with riding coordinates:
 C7'(H7'), C9(H9), C10(H10), C12(H12), C2(H2), C13(H13), C7(H7), C13'(H13'),
 C5'(H5'), C9'(H9'), C12'(H12'), C2'(H2'), C10'(H10'), C3(H3), C5(H5), C4'(H4'),
  C15'(H15'), C19'(H19'), C15(H15), C18'(H18'), C4(H4), C3'(H3'), C19(H19),
 C17'(H17'), C16'(H16'), C16(H16), C18(H18), C17(H17)
;
_olex2_submission_special_instructions 'No special instructions were received'
_oxdiff_exptl_absorpt_empirical_details
;
Empirical correction (ABSPACK) includes:
- Absorption correction using spherical harmonics
- Frame scaling
;
_oxdiff_exptl_absorpt_empirical_full_max 1.116
_oxdiff_exptl_absorpt_empirical_full_min 0.948
_publcif_funding_html
;
;

loop_
_space_group_symop_operation_xyz
'x, y, z'
'-x, -y, -z'

loop_
_atom_site_label
_atom_site_type_symbol
_atom_site_fract_x
_atom_site_fract_y
_atom_site_fract_z
_atom_site_U_iso_or_equiv
_atom_site_adp_type
_atom_site_occupancy
_atom_site_site_symmetry_order
_atom_site_calc_flag
_atom_site_refinement_flags_posn
_atom_site_refinement_flags_occupancy
_atom_site_disorder_assembly
_atom_site_disorder_group
Fe1 Fe 0.27756(6) 0.51014(6) 0.11750(5) 0.0420(3) Uani 1 1 d . . . .
Cl1 Cl 0.45430(12) 0.61589(12) 0.15935(11) 0.0579(4) Uani 1 1 d . . . .
O1 O 0.1435(3) 0.5081(3) -0.0213(3) 0.0514(9) Uani 1 1 d . . . .
O1' O 0.2755(3) 0.4271(3) 0.2326(3) 0.0509(9) Uani 1 1 d . . . .
N1' N 0.1967(4) 0.6390(3) 0.1712(3) 0.0409(9) Uani 1 1 d . . . .
N1 N 0.3454(3) 0.3797(3) 0.0509(3) 0.0408(9) Uani 1 1 d . . . .
N2 N 0.7676(4) 0.1904(4) 0.3684(3) 0.0519(11) Uani 1 1 d . . . .
N3 N 0.8700(4) 0.2142(4) 0.3666(4) 0.0573(12) Uani 1 1 d . . . .
N2' N -0.1030(5) 0.9219(4) -0.1547(4) 0.0606(13) Uani 1 1 d . . . .
N3' N -0.1969(5) 0.9528(4) -0.1482(4) 0.0591(12) Uani 1 1 d . . . .
C1' C 0.2991(4) 0.4626(4) 0.3351(4) 0.0429(12) Uani 1 1 d . . . .
C8 C 0.4527(4) 0.3257(4) 0.1244(4) 0.0414(12) Uani 1 1 d . . . .
C1 C 0.1326(4) 0.4854(4) -0.1229(4) 0.0429(12) Uani 1 1 d . . . .
C8' C 0.1237(5) 0.7188(4) 0.0963(4) 0.0437(12) Uani 1 1 d . . . .
C6' C 0.2737(4) 0.5692(4) 0.3585(4) 0.0409(11) Uani 1 1 d . . . .
C7' C 0.2161(4) 0.6480(4) 0.2745(4) 0.0418(11) Uani 1 1 d . . . .
H7' H 0.190122 0.711579 0.296247 0.050 Uiso 1 1 calc R . . .
C9 C 0.4418(5) 0.2534(4) 0.1998(4) 0.0474(13) Uani 1 1 d . . . .
H9 H 0.364557 0.236143 0.199056 0.057 Uiso 1 1 calc R . . .
C6 C 0.2141(4) 0.4160(4) -0.1421(4) 0.0424(12) Uani 1 1 d . . . .
C10 C 0.5476(5) 0.2071(4) 0.2766(4) 0.0484(13) Uani 1 1 d . . . .
H10 H 0.540737 0.157510 0.326655 0.058 Uiso 1 1 calc R . . .
C11 C 0.6641(4) 0.2342(4) 0.2793(4) 0.0443(12) Uani 1 1 d . . . .
C12 C 0.6736(5) 0.3070(4) 0.2022(4) 0.0472(12) Uani 1 1 d . . . .
H12 H 0.750576 0.325228 0.202765 0.057 Uiso 1 1 calc R . . .
C14' C -0.2729(5) 1.0137(4) -0.2426(4) 0.0511(13) Uani 1 1 d . . . .
C2 C 0.0365(5) 0.5312(5) -0.2135(4) 0.0510(13) Uani 1 1 d . . . .
H2 H -0.017868 0.576982 -0.202135 0.061 Uiso 1 1 calc R . . .
C13 C 0.5680(5) 0.3513(4) 0.1256(4) 0.0478(13) Uani 1 1 d . . . .
H13 H 0.574051 0.399066 0.073917 0.057 Uiso 1 1 calc R . . .
C7 C 0.3130(4) 0.3654(4) -0.0542(4) 0.0426(12) Uani 1 1 d . . . .
H7 H 0.358606 0.317160 -0.074769 0.051 Uiso 1 1 calc R . . .
C13' C 0.0169(5) 0.7557(4) 0.1011(4) 0.0507(13) Uani 1 1 d . . . .
H13' H -0.003523 0.734416 0.158155 0.061 Uiso 1 1 calc R . . .
C5' C 0.2977(5) 0.6000(5) 0.4685(4) 0.0513(13) Uani 1 1 d . . . .
H5' H 0.280645 0.670666 0.484468 0.062 Uiso 1 1 calc R . . .
C14 C 0.9750(5) 0.1772(4) 0.4592(5) 0.0535(14) Uani 1 1 d . . . .
C9' C 0.1550(5) 0.7541(5) 0.0124(4) 0.0545(14) Uani 1 1 d . . . .
H9' H 0.227422 0.731536 0.010022 0.065 Uiso 1 1 calc R . . .
C12' C -0.0587(5) 0.8242(4) 0.0204(5) 0.0562(14) Uani 1 1 d . . . .
H12' H -0.129925 0.848968 0.023287 0.067 Uiso 1 1 calc R . . .
C2' C 0.3450(5) 0.3894(5) 0.4215(4) 0.0537(14) Uani 1 1 d . . . .
H2' H 0.358666 0.317175 0.406624 0.064 Uiso 1 1 calc R . . .
C10' C 0.0797(6) 0.8219(5) -0.0669(5) 0.0607(15) Uani 1 1 d . . . .
H10' H 0.101334 0.845375 -0.122714 0.073 Uiso 1 1 calc R . . .
C3 C 0.0235(5) 0.5078(5) -0.3189(4) 0.0620(16) Uani 1 1 d . . . .
H3 H -0.040271 0.538481 -0.378478 0.074 Uiso 1 1 calc R . . .
C11' C -0.0279(5) 0.8555(4) -0.0642(4) 0.0533(14) Uani 1 1 d . . . .
C5 C 0.1956(5) 0.3952(5) -0.2518(4) 0.0573(14) Uani 1 1 d . . . .
H5 H 0.248428 0.349480 -0.265579 0.069 Uiso 1 1 calc R . . .
C4' C 0.3461(5) 0.5269(5) 0.5525(4) 0.0601(15) Uani 1 1 d . . . .
H4' H 0.362221 0.548024 0.624918 0.072 Uiso 1 1 calc R . . .
C15' C -0.2619(5) 1.0188(5) -0.3414(5) 0.0645(16) Uani 1 1 d . . . .
H15' H -0.199334 0.982248 -0.349794 0.077 Uiso 1 1 calc R . . .
C19' C -0.3644(6) 1.0691(5) -0.2293(5) 0.0688(17) Uani 1 1 d . . . .
H19' H -0.372503 1.065886 -0.163148 0.083 Uiso 1 1 calc R . . .
C15 C 0.9708(6) 0.1348(5) 0.5523(5) 0.0679(17) Uani 1 1 d . . . .
H15 H 0.895509 0.128392 0.557790 0.081 Uiso 1 1 calc R . . .
C18' C -0.4453(6) 1.1306(5) -0.3168(6) 0.0750(19) Uani 1 1 d . . . .
H18' H -0.506830 1.169298 -0.309036 0.090 Uiso 1 1 calc R . . .
C4 C 0.1015(6) 0.4406(6) -0.3394(4) 0.0683(17) Uani 1 1 d . . . .
H4 H 0.090696 0.426126 -0.411690 0.082 Uiso 1 1 calc R . . .
C3' C 0.3702(5) 0.4226(5) 0.5283(4) 0.0613(16) Uani 1 1 d . . . .
H3' H 0.404173 0.373490 0.585112 0.074 Uiso 1 1 calc R . . .
C19 C 1.0864(5) 0.1876(5) 0.4521(5) 0.0687(17) Uani 1 1 d . . . .
H19 H 1.089673 0.217674 0.389569 0.082 Uiso 1 1 calc R . . .
C17' C -0.4320(6) 1.1325(5) -0.4144(5) 0.0697(18) Uani 1 1 d . . . .
H17' H -0.485542 1.172537 -0.472962 0.084 Uiso 1 1 calc R . . .
C16' C -0.3420(6) 1.0770(5) -0.4265(5) 0.0706(18) Uani 1 1 d . . . .
H16' H -0.334928 1.078617 -0.493183 0.085 Uiso 1 1 calc R . . .
C16 C 1.0774(7) 0.1017(6) 0.6379(6) 0.084(2) Uani 1 1 d . . . .
H16 H 1.075374 0.074135 0.701827 0.101 Uiso 1 1 calc R . . .
C18 C 1.1928(6) 0.1543(6) 0.5362(6) 0.0749(19) Uani 1 1 d . . . .
H18 H 1.267936 0.161939 0.530662 0.090 Uiso 1 1 calc R . . .
C17 C 1.1889(6) 0.1104(6) 0.6266(6) 0.084(2) Uani 1 1 d . . . .
H17 H 1.261026 0.085617 0.682264 0.101 Uiso 1 1 calc R . . .
O2A O -0.353(2) 0.9634(16) 0.0648(12) 0.043(8) Uiso 0.25(4) 1 d . P A 1
H2AA H -0.423974 0.933999 0.020415 0.052 Uiso 0.25(4) 1 d R P A 1
H2AB H -0.291844 0.955889 0.049995 0.052 Uiso 0.25(4) 1 d R P A 1
O2B O -0.377(2) 0.9998(18) 0.0730(12) 0.084(5) Uiso 0.373(18) 1 d . P A 2
H2BA H -0.390435 0.938194 0.036161 0.100 Uiso 0.373(18) 1 d R P A 2
H2BB H -0.431325 1.048913 0.040621 0.100 Uiso 0.373(18) 1 d R P A 2
O2C O -0.4143(17) 0.9383(13) 0.0710(10) 0.076(5) Uiso 0.373(18) 1 d . P A 3
H2CA H -0.484272 0.907063 0.028832 0.092 Uiso 0.373(18) 1 d R P A 3
H2CB H -0.361262 0.951503 0.044892 0.092 Uiso 0.373(18) 1 d R P A 3

loop_
_atom_site_aniso_label
_atom_site_aniso_U_11
_atom_site_aniso_U_22
_atom_site_aniso_U_33
_atom_site_aniso_U_23
_atom_site_aniso_U_13
_atom_site_aniso_U_12
Fe1 0.0416(5) 0.0544(5) 0.0298(4) 0.0085(3) 0.0141(3) 0.0121(3)
Cl1 0.0462(8) 0.0734(10) 0.0558(8) -0.0012(7) 0.0236(7) 0.0031(7)
O1 0.042(2) 0.072(2) 0.0351(18) 0.0035(16) 0.0103(16) 0.0174(17)
O1' 0.069(2) 0.055(2) 0.0373(18) 0.0118(15) 0.0284(18) 0.0208(18)
N1' 0.039(2) 0.048(2) 0.035(2) 0.0099(18) 0.0142(18) 0.0084(18)
N1 0.035(2) 0.049(2) 0.036(2) 0.0076(18) 0.0129(18) 0.0059(18)
N2 0.048(3) 0.052(3) 0.051(3) 0.008(2) 0.015(2) 0.013(2)
N3 0.045(3) 0.061(3) 0.063(3) 0.011(2) 0.020(2) 0.012(2)
N2' 0.061(3) 0.056(3) 0.058(3) 0.013(2) 0.017(2) 0.012(2)
N3' 0.051(3) 0.058(3) 0.061(3) 0.011(2) 0.017(2) 0.011(2)
C1' 0.039(3) 0.057(3) 0.035(3) 0.011(2) 0.018(2) 0.008(2)
C8 0.043(3) 0.044(3) 0.036(3) 0.008(2) 0.015(2) 0.011(2)
C1 0.039(3) 0.051(3) 0.033(3) 0.004(2) 0.011(2) -0.001(2)
C8' 0.042(3) 0.041(3) 0.043(3) 0.004(2) 0.012(2) 0.006(2)
C6' 0.037(3) 0.049(3) 0.037(3) 0.007(2) 0.016(2) 0.004(2)
C7' 0.038(3) 0.041(3) 0.044(3) 0.004(2) 0.015(2) 0.006(2)
C9 0.043(3) 0.050(3) 0.048(3) 0.016(2) 0.018(2) 0.013(2)
C6 0.038(3) 0.050(3) 0.035(3) 0.002(2) 0.013(2) -0.002(2)
C10 0.051(3) 0.045(3) 0.050(3) 0.015(2) 0.023(3) 0.008(2)
C11 0.035(3) 0.047(3) 0.047(3) 0.003(2) 0.013(2) 0.009(2)
C12 0.034(3) 0.059(3) 0.050(3) 0.015(2) 0.019(2) 0.008(2)
C14' 0.043(3) 0.043(3) 0.056(3) 0.011(2) 0.010(3) 0.009(2)
C2 0.041(3) 0.063(3) 0.041(3) 0.011(2) 0.010(2) 0.006(3)
C13 0.044(3) 0.057(3) 0.046(3) 0.016(2) 0.022(2) 0.008(2)
C7 0.040(3) 0.049(3) 0.039(3) -0.002(2) 0.018(2) 0.003(2)
C13' 0.049(3) 0.050(3) 0.055(3) 0.014(2) 0.023(3) 0.010(3)
C5' 0.060(4) 0.058(3) 0.038(3) 0.002(2) 0.022(3) 0.008(3)
C14 0.044(3) 0.050(3) 0.058(3) 0.010(3) 0.013(3) 0.014(3)
C9' 0.051(3) 0.065(4) 0.048(3) 0.018(3) 0.020(3) 0.016(3)
C12' 0.041(3) 0.055(3) 0.069(4) 0.012(3) 0.019(3) 0.017(3)
C2' 0.064(4) 0.057(3) 0.043(3) 0.014(2) 0.024(3) 0.015(3)
C10' 0.065(4) 0.065(4) 0.051(3) 0.024(3) 0.021(3) 0.013(3)
C3 0.050(4) 0.087(4) 0.035(3) 0.013(3) 0.005(3) 0.001(3)
C11' 0.052(3) 0.053(3) 0.047(3) 0.014(2) 0.013(3) 0.008(3)
C5 0.055(4) 0.077(4) 0.039(3) 0.000(3) 0.019(3) 0.008(3)
C4' 0.066(4) 0.080(4) 0.032(3) 0.006(3) 0.019(3) 0.001(3)
C15' 0.055(4) 0.070(4) 0.063(4) 0.020(3) 0.018(3) 0.027(3)
C19' 0.056(4) 0.073(4) 0.069(4) 0.007(3) 0.019(3) 0.005(3)
C15 0.050(4) 0.068(4) 0.073(4) 0.010(3) 0.013(3) 0.010(3)
C18' 0.051(4) 0.063(4) 0.096(5) 0.008(4) 0.016(4) 0.020(3)
C4 0.068(4) 0.100(5) 0.030(3) 0.000(3) 0.016(3) 0.000(4)
C3' 0.074(4) 0.072(4) 0.038(3) 0.021(3) 0.022(3) 0.011(3)
C19 0.050(4) 0.071(4) 0.080(4) 0.012(3) 0.022(3) 0.015(3)
C17' 0.055(4) 0.067(4) 0.069(4) 0.024(3) 0.008(3) 0.012(3)
C16' 0.066(4) 0.081(4) 0.060(4) 0.023(3) 0.020(3) 0.023(4)
C16 0.081(5) 0.077(5) 0.070(4) 0.023(4) 0.007(4) 0.018(4)
C18 0.047(4) 0.082(5) 0.083(5) 0.003(4) 0.015(3) 0.016(3)
C17 0.048(4) 0.078(5) 0.088(5) 0.002(4) -0.008(4) 0.017(3)

loop_
_atom_type_symbol
_atom_type_description
_atom_type_scat_dispersion_real
_atom_type_scat_dispersion_imag
_atom_type_scat_source
C C 0.0033 0.0016 'International Tables Vol C Tables 4.2.6.8 and 6.1.1.4'
H H 0.0000 0.0000 'International Tables Vol C Tables 4.2.6.8 and 6.1.1.4'
Cl Cl 0.1484 0.1585 'International Tables Vol C Tables 4.2.6.8 and 6.1.1.4'
Fe Fe 0.3463 0.8444 'International Tables Vol C Tables 4.2.6.8 and 6.1.1.4'
N N 0.0061 0.0033 'International Tables Vol C Tables 4.2.6.8 and 6.1.1.4'
O O 0.0106 0.0060 'International Tables Vol C Tables 4.2.6.8 and 6.1.1.4'

loop_
_geom_angle_atom_site_label_1
_geom_angle_atom_site_label_2
_geom_angle_atom_site_label_3
_geom_angle
O1 Fe1 Cl1 122.35(17)
O1 Fe1 O1' 122.6(2)
O1 Fe1 N1' 89.1(2)
O1 Fe1 N1 86.2(2)
O1' Fe1 Cl1 115.05(16)
O1' Fe1 N1' 88.08(19)
O1' Fe1 N1 94.11(19)
N1' Fe1 Cl1 92.14(18)
N1' Fe1 N1 175.31(14)
N1 Fe1 Cl1 90.69(18)
C1 O1 Fe1 132.5(3)
C1' O1' Fe1 127.8(3)
C8' N1' Fe1 121.5(3)
C7' N1' Fe1 120.0(3)
C7' N1' C8' 118.5(4)
C8 N1 Fe1 118.6(3)
C7 N1 Fe1 122.4(3)
C7 N1 C8 117.0(4)
N3 N2 C11 114.0(4)
N2 N3 C14 114.5(5)
N3' N2' C11' 113.7(5)
N2' N3' C14' 112.3(5)
O1' C1' C6' 122.3(4)
O1' C1' C2' 119.0(5)
C2' C1' C6' 118.6(5)
C9 C8 N1 119.2(4)
C9 C8 C13 120.2(4)
C13 C8 N1 120.4(4)
O1 C1 C6 121.8(4)
O1 C1 C2 118.8(5)
C2 C1 C6 119.4(5)
C13' C8' N1' 121.3(4)
C9' C8' N1' 119.2(4)
C9' C8' C13' 119.4(5)
C1' C6' C7' 123.3(4)
C1' C6' C5' 119.1(5)
C5' C6' C7' 117.5(5)
N1' C7' C6' 126.5(5)
N1' C7' H7' 116.8
C6' C7' H7' 116.8
C8 C9 H9 120.3
C8 C9 C10 119.3(5)
C10 C9 H9 120.3
C1 C6 C7 122.5(4)
C5 C6 C1 118.3(5)
C5 C6 C7 119.1(5)
C9 C10 H10 119.7
C9 C10 C11 120.6(5)
C11 C10 H10 119.7
C10 C11 N2 115.8(5)
C10 C11 C12 119.5(4)
C12 C11 N2 124.6(5)
C11 C12 H12 120.3
C13 C12 C11 119.4(5)
C13 C12 H12 120.3
C15' C14' N3' 125.8(5)
C19' C14' N3' 114.3(5)
C19' C14' C15' 119.9(5)
C1 C2 H2 120.3
C3 C2 C1 119.4(5)
C3 C2 H2 120.3
C8 C13 H13 119.5
C12 C13 C8 121.0(5)
C12 C13 H13 119.5
N1 C7 C6 126.7(5)
N1 C7 H7 116.7
C6 C7 H7 116.7
C8' C13' H13' 120.1
C12' C13' C8' 119.8(5)
C12' C13' H13' 120.1
C6' C5' H5' 119.5
C4' C5' C6' 120.9(5)
C4' C5' H5' 119.5
C15 C14 N3 124.6(5)
C15 C14 C19 119.6(5)
C19 C14 N3 115.8(5)
C8' C9' H9' 119.8
C10' C9' C8' 120.3(5)
C10' C9' H9' 119.8
C13' C12' H12' 120.1
C11' C12' C13' 119.9(5)
C11' C12' H12' 120.1
C1' C2' H2' 119.6
C3' C2' C1' 120.9(5)
C3' C2' H2' 119.6
C9' C10' H10' 119.9
C9' C10' C11' 120.2(5)
C11' C10' H10' 119.9
C2 C3 H3 118.9
C2 C3 C4 122.2(5)
C4 C3 H3 118.9
C12' C11' N2' 124.3(5)
C10' C11' N2' 115.5(5)
C10' C11' C12' 120.3(5)
C6 C5 H5 119.2
C4 C5 C6 121.6(5)
C4 C5 H5 119.2
C5' C4' H4' 120.4
C3' C4' C5' 119.2(5)
C3' C4' H4' 120.4
C14' C15' H15' 119.8
C16' C15' C14' 120.4(6)
C16' C15' H15' 119.8
C14' C19' H19' 120.3
C14' C19' C18' 119.3(6)
C18' C19' H19' 120.3
C14 C15 H15 119.8
C14 C15 C16 120.3(6)
C16 C15 H15 119.8
C19' C18' H18' 120.5
C17' C18' C19' 119.0(6)
C17' C18' H18' 120.5
C3 C4 H4 120.5
C5 C4 C3 119.1(5)
C5 C4 H4 120.5
C2' C3' H3' 119.4
C4' C3' C2' 121.1(5)
C4' C3' H3' 119.4
C14 C19 H19 119.7
C18 C19 C14 120.5(6)
C18 C19 H19 119.7
C18' C17' H17' 119.5
C16' C17' C18' 121.0(6)
C16' C17' H17' 119.5
C15' C16' H16' 119.8
C17' C16' C15' 120.4(6)
C17' C16' H16' 119.8
C15 C16 H16 120.7
C15 C16 C17 118.6(7)
C17 C16 H16 120.7
C19 C18 H18 119.9
C17 C18 C19 120.2(7)
C17 C18 H18 119.9
C16 C17 H17 119.7
C18 C17 C16 120.7(6)
C18 C17 H17 119.7
H2AA O2A H2AB 118.9
H2BA O2B H2BB 114.5
H2CA O2C H2CB 118.7

loop_
_geom_bond_atom_site_label_1
_geom_bond_atom_site_label_2
_geom_bond_distance
Fe1 Cl1 2.256(4)
Fe1 O1 1.856(4)
Fe1 O1' 1.856(4)
Fe1 N1' 2.138(5)
Fe1 N1 2.151(5)
O1 C1 1.330(6)
O1' C1' 1.334(6)
N1' C8' 1.431(6)
N1' C7' 1.299(6)
N1 C8 1.431(6)
N1 C7 1.292(6)
N2 N3 1.250(6)
N2 C11 1.428(6)
N3 C14 1.428(7)
N2' N3' 1.234(6)
N2' C11' 1.440(7)
N3' C14' 1.436(7)
C1' C6' 1.398(7)
C1' C2' 1.396(7)
C8 C9 1.385(7)
C8 C13 1.387(7)
C1 C6 1.414(7)
C1 C2 1.405(7)
C8' C13' 1.395(7)
C8' C9' 1.390(7)
C6' C7' 1.438(7)
C6' C5' 1.411(7)
C7' H7' 0.9300
C9 H9 0.9300
C9 C10 1.390(7)
C6 C7 1.430(7)
C6 C5 1.401(7)
C10 H10 0.9300
C10 C11 1.396(7)
C11 C12 1.401(7)
C12 H12 0.9300
C12 C13 1.376(7)
C14' C15' 1.382(8)
C14' C19' 1.380(8)
C2 H2 0.9300
C2 C3 1.372(7)
C13 H13 0.9300
C7 H7 0.9300
C13' H13' 0.9300
C13' C12' 1.386(7)
C5' H5' 0.9300
C5' C4' 1.377(8)
C14 C15 1.371(8)
C14 C19 1.371(8)
C9' H9' 0.9300
C9' C10' 1.372(7)
C12' H12' 0.9300
C12' C11' 1.381(8)
C2' H2' 0.9300
C2' C3' 1.374(7)
C10' H10' 0.9300
C10' C11' 1.379(8)
C3 H3 0.9300
C3 C4 1.372(8)
C5 H5 0.9300
C5 C4 1.371(8)
C4' H4' 0.9300
C4' C3' 1.370(8)
C15' H15' 0.9300
C15' C16' 1.362(8)
C19' H19' 0.9300
C19' C18' 1.405(8)
C15 H15 0.9300
C15 C16 1.378(8)
C18' H18' 0.9300
C18' C17' 1.379(9)
C4 H4 0.9300
C3' H3' 0.9300
C19 H19 0.9300
C19 C18 1.368(8)
C17' H17' 0.9300
C17' C16' 1.357(8)
C16' H16' 0.9300
C16 H16 0.9300
C16 C17 1.399(10)
C18 H18 0.9300
C18 C17 1.343(10)
C17 H17 0.9300
O2A H2AA 0.8549
O2A H2AB 0.8394
O2B H2BA 0.8548
O2B H2BB 0.8749
O2C H2CA 0.8456
O2C H2CB 0.8528
